data_7116833
loop_
_publ_author_name
'Shohei Eda'
'Fumiaki Eguchi'
'Hiroshi Haneda'
'Toshiyuki Hamura'

_publ_section_title
;
 A new synthetic route to substituted tetracenes and pentacenes via
 stereoselective [4+2] cycloadditions of 1,4-dihydro-1,4-epoxynaphthalene
 and isobenzofuran
;
_journal_name_full Chem.Commun.
_journal_page_first 5963
_journal_paper_doi 10.1039/C5cc00077G
_journal_volume 51
_journal_year 2015
_chemical_formula_moiety 'C30 H22 O2'
_chemical_formula_sum 'C30 H22 O2'
_chemical_formula_weight 414.48
_chemical_name_systematic syn-exo_2Ph
_space_group_IT_number 2
_symmetry_cell_setting triclinic
_symmetry_Int_Tables_number 2
_symmetry_space_group_name_Hall '-P 1'
_symmetry_space_group_name_H-M 'P -1'
_atom_sites_solution_hydrogens geom
_atom_sites_solution_primary direct
_atom_sites_solution_secondary difmap
_audit_creation_method SHELXL-97
_audit_update_record
;
2015-01-05 deposited with the CCDC.
2015-02-25 downloaded from the CCDC.
;
_cell_angle_alpha 102.716(2)
_cell_angle_beta 104.883(2)
_cell_angle_gamma 113.218(2)
_cell_formula_units_Z 4
_cell_length_a 11.7482(8)
_cell_length_b 13.7728(8)
_cell_length_c 15.9289(9)
_cell_measurement_reflns_used 2087
_cell_measurement_temperature 173(2)
_cell_measurement_theta_max 27.48
_cell_measurement_theta_min 3.06
_cell_volume 2134.1(2)
_computing_cell_refinement 'PROCESS-AUTO (Rigaku, 1998) '
_computing_data_collection 'PROCESS-AUTO (Rigaku, 1998)'
_computing_data_reduction 'PROCESS-AUTO (Rigaku, 1998) '
_computing_molecular_graphics 'ORTEP-3 for Windows (Farrugia, 1998)'
_computing_publication_material 'SHELXL-97 (Sheldrick, 1997)'
_computing_structure_refinement 'SHELXL-97 (Sheldrick, 1997)'
_computing_structure_solution 'SHELXS (Sheldrick, 1997)'
_diffrn_ambient_pressure 101.3
_diffrn_ambient_temperature 173(2)
_diffrn_measured_fraction_theta_full 0.983
_diffrn_measured_fraction_theta_max 0.983
_diffrn_measurement_device_type 'Rigaku RAXIS-RAPID IP area detector system'
_diffrn_measurement_method '\w scan'
_diffrn_radiation_monochromator graphite
_diffrn_radiation_probe x-ray
_diffrn_radiation_type MoK\a
_diffrn_radiation_wavelength 0.71075
_diffrn_reflns_av_R_equivalents 0.0537
_diffrn_reflns_av_sigmaI/netI 0.0745
_diffrn_reflns_limit_h_max 15
_diffrn_reflns_limit_h_min -15
_diffrn_reflns_limit_k_max 15
_diffrn_reflns_limit_k_min -17
_diffrn_reflns_limit_l_max 20
_diffrn_reflns_limit_l_min -20
_diffrn_reflns_number 20870
_diffrn_reflns_theta_full 27.48
_diffrn_reflns_theta_max 27.48
_diffrn_reflns_theta_min 3.06
_diffrn_source 'rotating anode X-ray tube'
_exptl_absorpt_coefficient_mu 0.079
_exptl_absorpt_correction_T_max 0.9968
_exptl_absorpt_correction_T_min 0.9689
_exptl_absorpt_correction_type multi-scan
_exptl_absorpt_process_details 'absorption was corrected by ABSCOR'
_exptl_crystal_colour colorless
_exptl_crystal_density_diffrn 1.290
_exptl_crystal_density_method 'not measured'
_exptl_crystal_description needle
_exptl_crystal_F_000 872
_exptl_crystal_size_max 0.40
_exptl_crystal_size_mid 0.04
_exptl_crystal_size_min 0.04
_refine_diff_density_max 0.391
_refine_diff_density_min -0.285
_refine_diff_density_rms 0.079
_refine_ls_extinction_method none
_refine_ls_goodness_of_fit_ref 1.074
_refine_ls_hydrogen_treatment constr
_refine_ls_matrix_type full
_refine_ls_number_parameters 577
_refine_ls_number_reflns 9629
_refine_ls_number_restraints 0
_refine_ls_restrained_S_all 1.074
_refine_ls_R_factor_all 0.1060
_refine_ls_R_factor_gt 0.0626
_refine_ls_shift/su_max 0.000
_refine_ls_shift/su_mean 0.000
_refine_ls_structure_factor_coef Fsqd
_refine_ls_weighting_details 'calc w=1/[\s^2^(Fo^2^)+(0.0873P)^2^+0.0564P] where P=(Fo^2^+2Fc^2^)/3'
_refine_ls_weighting_scheme calc
_refine_ls_wR_factor_gt 0.1486
_refine_ls_wR_factor_ref 0.1751
_reflns_number_gt 6070
_reflns_number_total 9629
_reflns_threshold_expression >2sigma(I)
_cod_data_source_file c5cc00077g2.cif
_cod_data_source_block C30H22O2_syn-exo
_cod_database_code 7116833

loop_
_symmetry_equiv_pos_as_xyz
'x, y, z'
'-x, -y, -z'

loop_
_atom_site_label
_atom_site_type_symbol
_atom_site_fract_x
_atom_site_fract_y
_atom_site_fract_z
_atom_site_U_iso_or_equiv
_atom_site_adp_type
_atom_site_occupancy
_atom_site_symmetry_multiplicity
_atom_site_calc_flag
_atom_site_refinement_flags
O63 O 0.49709(15) 0.53183(13) 0.22204(10) 0.0210(3) Uani 1 1 d .
O64 O 0.64987(17) 0.52396(14) 0.11564(11) 0.0280(4) Uani 1 1 d .
C49 C 0.4041(2) 0.41375(19) 0.16304(15) 0.0205(5) Uani 1 1 d .
C51 C 0.6956(2) 0.62135(19) 0.36624(15) 0.0205(5) Uani 1 1 d .
C38 C 0.5859(2) 0.51341(19) 0.29023(14) 0.0203(5) Uani 1 1 d .
C39 C 0.6288(2) 0.44098(19) 0.22802(15) 0.0209(5) Uani 1 1 d .
H39 H 0.6557 0.3924 0.2577 0.025 Uiso 1 1 calc R
C37 C 0.4838(2) 0.42948(18) 0.31769(15) 0.0195(4) Uani 1 1 d .
C41 C 0.7576(2) 0.4184(2) 0.13305(16) 0.0250(5) Uani 1 1 d .
C46 C 0.6422(2) 0.3545(2) 0.05197(15) 0.0248(5) Uani 1 1 d .
C40 C 0.7309(2) 0.5059(2) 0.18885(16) 0.0245(5) Uani 1 1 d .
H40 H 0.8129 0.5759 0.2362 0.029 Uiso 1 1 calc R
C36 C 0.4866(2) 0.41010(19) 0.39961(15) 0.0219(5) Uani 1 1 d .
H36 H 0.5657 0.4517 0.4547 0.026 Uiso 1 1 calc R
C50 C 0.3684(2) 0.36635(19) 0.23630(15) 0.0204(5) Uani 1 1 d .
C34 C 0.2543(2) 0.2644(2) 0.31749(16) 0.0250(5) Uani 1 1 d .
H34 H 0.1753 0.2086 0.3186 0.030 Uiso 1 1 calc R
C33 C 0.2532(2) 0.28193(19) 0.23379(16) 0.0233(5) Uani 1 1 d .
H33 H 0.1760 0.2373 0.1776 0.028 Uiso 1 1 calc R
C57 C 0.2890(2) 0.4012(2) 0.08576(15) 0.0221(5) Uani 1 1 d .
C47 C 0.5514(2) 0.4057(2) 0.06314(16) 0.0260(5) Uani 1 1 d .
H47 H 0.4808 0.3909 0.0039 0.031 Uiso 1 1 calc R
C48 C 0.4992(2) 0.36953(19) 0.13743(14) 0.0206(5) Uani 1 1 d .
H48 H 0.4624 0.2863 0.1237 0.025 Uiso 1 1 calc R
C62 C 0.2543(2) 0.4877(2) 0.09271(16) 0.0275(5) Uani 1 1 d .
H62 H 0.3071 0.5569 0.1449 0.033 Uiso 1 1 calc R
C42 C 0.8634(3) 0.3942(2) 0.14909(18) 0.0319(6) Uani 1 1 d .
H42 H 0.9406 0.4368 0.2054 0.038 Uiso 1 1 calc R
C61 C 0.1430(3) 0.4728(2) 0.02353(17) 0.0311(6) Uani 1 1 d .
H61 H 0.1202 0.5322 0.0282 0.037 Uiso 1 1 calc R
C35 C 0.3684(2) 0.3269(2) 0.39840(16) 0.0246(5) Uani 1 1 d .
H35 H 0.3667 0.3131 0.4541 0.029 Uiso 1 1 calc R
C45 C 0.6300(3) 0.2648(2) -0.01608(17) 0.0328(6) Uani 1 1 d .
H45 H 0.5508 0.2203 -0.0710 0.039 Uiso 1 1 calc R
C52 C 0.7921(2) 0.6185(2) 0.43667(16) 0.0256(5) Uani 1 1 d .
H52 H 0.7893 0.5483 0.4351 0.031 Uiso 1 1 calc R
C56 C 0.7028(3) 0.7257(2) 0.36936(16) 0.0276(5) Uani 1 1 d .
H56 H 0.6383 0.7288 0.3214 0.033 Uiso 1 1 calc R
C58 C 0.2104(3) 0.3007(2) 0.00875(16) 0.0310(6) Uani 1 1 d .
H58 H 0.2334 0.2414 0.0033 0.037 Uiso 1 1 calc R
C54 C 0.8986(3) 0.8217(2) 0.51257(17) 0.0324(6) Uani 1 1 d .
H54 H 0.9671 0.8893 0.5625 0.039 Uiso 1 1 calc R
C53 C 0.8921(3) 0.7180(2) 0.50903(16) 0.0303(6) Uani 1 1 d .
H53 H 0.9571 0.7150 0.5568 0.036 Uiso 1 1 calc R
C43 C 0.8525(3) 0.3054(2) 0.07969(19) 0.0353(6) Uani 1 1 d .
H43 H 0.9243 0.2880 0.0880 0.042 Uiso 1 1 calc R
C59 C 0.0987(3) 0.2865(2) -0.06011(17) 0.0346(6) Uani 1 1 d .
H59 H 0.0458 0.2176 -0.1125 0.041 Uiso 1 1 calc R
C55 C 0.8035(3) 0.8254(2) 0.44214(18) 0.0339(6) Uani 1 1 d .
H55 H 0.8073 0.8959 0.4436 0.041 Uiso 1 1 calc R
C60 C 0.0643(3) 0.3719(2) -0.05261(17) 0.0322(6) Uani 1 1 d .
H60 H -0.0129 0.3618 -0.0993 0.039 Uiso 1 1 calc R
C44 C 0.7374(3) 0.2418(2) -0.00174(19) 0.0354(6) Uani 1 1 d .
H44 H 0.7320 0.1817 -0.0483 0.042 Uiso 1 1 calc R
O31 O 0.48308(15) 0.95990(13) 0.27657(10) 0.0212(3) Uani 1 1 d .
O32 O 0.64346(17) 1.09247(14) 0.46324(11) 0.0256(4) Uani 1 1 d .
C17 C 0.3935(2) 1.00654(19) 0.28740(15) 0.0197(4) Uani 1 1 d .
C25 C 0.2781(2) 0.92936(19) 0.30610(15) 0.0212(5) Uani 1 1 d .
C7 C 0.6195(2) 1.15781(19) 0.33926(14) 0.0208(5) Uani 1 1 d .
H7 H 0.6462 1.2276 0.3232 0.025 Uiso 1 1 calc R
C18 C 0.3568(2) 1.02424(18) 0.19449(15) 0.0204(5) Uani 1 1 d .
C19 C 0.6816(2) 1.0275(2) 0.23718(15) 0.0230(5) Uani 1 1 d .
C5 C 0.4720(2) 1.05178(18) 0.17351(14) 0.0202(5) Uani 1 1 d .
C8 C 0.7232(2) 1.1752(2) 0.43170(15) 0.0240(5) Uani 1 1 d .
H8 H 0.8041 1.1705 0.4266 0.029 Uiso 1 1 calc R
C9 C 0.7526(2) 1.2849(2) 0.50180(15) 0.0249(5) Uani 1 1 d .
C13 C 0.6294(3) 1.3374(2) 0.58706(16) 0.0312(6) Uani 1 1 d .
H13 H 0.5523 1.3183 0.6023 0.037 Uiso 1 1 calc R
C16 C 0.4911(2) 1.12596(19) 0.36300(14) 0.0198(5) Uani 1 1 d .
H16 H 0.4558 1.1807 0.3586 0.024 Uiso 1 1 calc R
C6 C 0.5728(2) 1.04911(19) 0.25454(15) 0.0205(5) Uani 1 1 d .
C3 C 0.3575(3) 1.0634(2) 0.03240(16) 0.0269(5) Uani 1 1 d .
H3 H 0.3556 1.0758 -0.0242 0.032 Uiso 1 1 calc R
C15 C 0.5466(2) 1.1320(2) 0.46482(15) 0.0242(5) Uani 1 1 d .
H15 H 0.4773 1.0906 0.4877 0.029 Uiso 1 1 calc R
C30 C 0.2382(2) 0.8147(2) 0.28292(15) 0.0245(5) Uani 1 1 d .
H30 H 0.2856 0.7838 0.2562 0.029 Uiso 1 1 calc R
C14 C 0.6389(2) 1.2567(2) 0.52402(15) 0.0243(5) Uani 1 1 d .
C28 C 0.0592(2) 0.7892(2) 0.33694(16) 0.0302(6) Uani 1 1 d .
H28 H -0.0150 0.7415 0.3481 0.036 Uiso 1 1 calc R
C4 C 0.4750(2) 1.07358(19) 0.09317(15) 0.0250(5) Uani 1 1 d .
H4 H 0.5536 1.0946 0.0797 0.030 Uiso 1 1 calc R
C2 C 0.2438(3) 1.0356(2) 0.05346(16) 0.0286(5) Uani 1 1 d .
H2 H 0.1654 1.0291 0.0110 0.034 Uiso 1 1 calc R
C10 C 0.8571(3) 1.3942(2) 0.53963(16) 0.0295(5) Uani 1 1 d .
H10 H 0.9327 1.4136 0.5226 0.035 Uiso 1 1 calc R
C1 C 0.2428(2) 1.01707(19) 0.13606(16) 0.0243(5) Uani 1 1 d .
H1 H 0.1658 1.0001 0.1513 0.029 Uiso 1 1 calc R
C26 C 0.2068(3) 0.9734(2) 0.34409(17) 0.0286(5) Uani 1 1 d .
H26 H 0.2331 1.0518 0.3599 0.034 Uiso 1 1 calc R
C29 C 0.1289(3) 0.7447(2) 0.29860(16) 0.0300(6) Uani 1 1 d .
H29 H 0.1022 0.6663 0.2829 0.036 Uiso 1 1 calc R
C24 C 0.6866(3) 0.9283(2) 0.23815(17) 0.0305(6) Uani 1 1 d .
H24 H 0.6200 0.8727 0.2500 0.037 Uiso 1 1 calc R
C20 C 0.7808(2) 1.1087(2) 0.22032(16) 0.0290(5) Uani 1 1 d .
H20 H 0.7788 1.1770 0.2200 0.035 Uiso 1 1 calc R
C27 C 0.0972(3) 0.9029(2) 0.35897(18) 0.0314(6) Uani 1 1 d .
H27 H 0.0483 0.9331 0.3844 0.038 Uiso 1 1 calc R
C11 C 0.8483(3) 1.4758(2) 0.60398(17) 0.0371(6) Uani 1 1 d .
H11 H 0.9197 1.5515 0.6319 0.045 Uiso 1 1 calc R
C22 C 0.8870(3) 0.9919(3) 0.20514(18) 0.0410(7) Uani 1 1 d .
H22 H 0.9571 0.9799 0.1945 0.049 Uiso 1 1 calc R
C21 C 0.8823(3) 1.0902(3) 0.20402(18) 0.0369(6) Uani 1 1 d .
H21 H 0.9490 1.1456 0.1920 0.044 Uiso 1 1 calc R
C12 C 0.7367(3) 1.4476(2) 0.62747(17) 0.0375(7) Uani 1 1 d .
H12 H 0.7331 1.5041 0.6717 0.045 Uiso 1 1 calc R
C23 C 0.7886(3) 0.9106(3) 0.22189(19) 0.0412(7) Uani 1 1 d .
H23 H 0.7912 0.8426 0.2222 0.049 Uiso 1 1 calc R

loop_
_atom_site_aniso_label
_atom_site_aniso_U_11
_atom_site_aniso_U_22
_atom_site_aniso_U_33
_atom_site_aniso_U_23
_atom_site_aniso_U_13
_atom_site_aniso_U_12
O63 0.0192(8) 0.0195(8) 0.0206(7) 0.0060(6) 0.0043(7) 0.0085(7)
O64 0.0301(10) 0.0240(9) 0.0290(8) 0.0113(7) 0.0139(8) 0.0097(8)
C49 0.0220(12) 0.0177(11) 0.0187(10) 0.0056(8) 0.0073(9) 0.0075(9)
C51 0.0180(11) 0.0208(12) 0.0198(10) 0.0054(9) 0.0102(9) 0.0059(9)
C38 0.0193(11) 0.0200(12) 0.0195(10) 0.0052(9) 0.0061(9) 0.0091(10)
C39 0.0201(11) 0.0193(12) 0.0206(10) 0.0050(9) 0.0071(9) 0.0085(9)
C37 0.0190(11) 0.0167(11) 0.0227(10) 0.0048(9) 0.0080(9) 0.0099(9)
C41 0.0242(12) 0.0258(13) 0.0245(11) 0.0086(10) 0.0142(10) 0.0089(10)
C46 0.0253(12) 0.0241(12) 0.0236(11) 0.0090(10) 0.0141(10) 0.0073(10)
C40 0.0187(12) 0.0229(12) 0.0245(11) 0.0035(9) 0.0088(10) 0.0055(10)
C36 0.0249(12) 0.0217(12) 0.0192(10) 0.0054(9) 0.0090(10) 0.0119(10)
C50 0.0239(12) 0.0203(12) 0.0200(10) 0.0072(9) 0.0090(9) 0.0130(10)
C34 0.0231(12) 0.0245(13) 0.0312(12) 0.0126(10) 0.0147(11) 0.0110(10)
C33 0.0213(12) 0.0202(12) 0.0224(11) 0.0031(9) 0.0067(10) 0.0078(10)
C57 0.0173(11) 0.0266(13) 0.0214(10) 0.0097(9) 0.0085(9) 0.0084(10)
C47 0.0246(13) 0.0254(13) 0.0209(10) 0.0057(9) 0.0083(10) 0.0072(10)
C48 0.0208(12) 0.0209(12) 0.0181(10) 0.0054(9) 0.0069(9) 0.0094(10)
C62 0.0237(13) 0.0300(14) 0.0246(11) 0.0072(10) 0.0072(10) 0.0116(11)
C42 0.0316(14) 0.0360(15) 0.0307(13) 0.0134(11) 0.0153(12) 0.0159(12)
C61 0.0274(14) 0.0373(15) 0.0340(13) 0.0166(12) 0.0121(12) 0.0183(12)
C35 0.0292(13) 0.0293(13) 0.0231(11) 0.0127(10) 0.0152(10) 0.0163(11)
C45 0.0315(14) 0.0273(14) 0.0276(12) 0.0028(10) 0.0156(11) 0.0042(11)
C52 0.0222(12) 0.0258(13) 0.0267(11) 0.0075(10) 0.0106(10) 0.0097(10)
C56 0.0278(13) 0.0248(13) 0.0272(12) 0.0081(10) 0.0118(11) 0.0097(11)
C58 0.0319(14) 0.0273(14) 0.0276(12) 0.0053(10) 0.0056(11) 0.0145(12)
C54 0.0308(14) 0.0259(14) 0.0253(12) -0.0003(10) 0.0127(11) 0.0033(11)
C53 0.0223(13) 0.0346(15) 0.0241(11) 0.0049(10) 0.0082(10) 0.0078(11)
C43 0.0399(16) 0.0357(16) 0.0467(15) 0.0207(13) 0.0278(14) 0.0233(13)
C59 0.0274(14) 0.0352(15) 0.0246(12) 0.0023(11) 0.0021(11) 0.0091(12)
C55 0.0390(16) 0.0203(13) 0.0347(13) 0.0063(10) 0.0160(13) 0.0079(12)
C60 0.0258(13) 0.0423(16) 0.0281(12) 0.0157(11) 0.0096(11) 0.0149(12)
C44 0.0448(17) 0.0240(14) 0.0419(14) 0.0087(11) 0.0286(14) 0.0148(12)
O31 0.0219(8) 0.0192(8) 0.0263(8) 0.0090(7) 0.0126(7) 0.0108(7)
O32 0.0254(9) 0.0249(9) 0.0273(8) 0.0111(7) 0.0095(7) 0.0123(8)
C17 0.0188(11) 0.0189(11) 0.0206(10) 0.0064(9) 0.0069(9) 0.0092(9)
C25 0.0194(11) 0.0223(12) 0.0190(10) 0.0078(9) 0.0049(9) 0.0088(10)
C7 0.0208(12) 0.0208(12) 0.0210(10) 0.0070(9) 0.0088(9) 0.0100(10)
C18 0.0219(12) 0.0162(11) 0.0205(10) 0.0039(9) 0.0082(9) 0.0081(9)
C19 0.0194(12) 0.0287(13) 0.0176(10) 0.0051(9) 0.0052(9) 0.0112(10)
C5 0.0202(12) 0.0162(11) 0.0192(10) 0.0019(8) 0.0060(9) 0.0073(9)
C8 0.0194(12) 0.0235(12) 0.0245(11) 0.0069(9) 0.0074(10) 0.0074(10)
C9 0.0251(13) 0.0265(13) 0.0202(10) 0.0072(9) 0.0050(10) 0.0126(10)
C13 0.0318(14) 0.0386(15) 0.0212(11) 0.0050(10) 0.0064(11) 0.0203(12)
C16 0.0184(11) 0.0192(11) 0.0205(10) 0.0062(9) 0.0081(9) 0.0080(9)
C6 0.0203(11) 0.0198(12) 0.0217(10) 0.0061(9) 0.0094(9) 0.0096(10)
C3 0.0333(14) 0.0215(12) 0.0212(11) 0.0060(9) 0.0087(11) 0.0108(11)
C15 0.0213(12) 0.0288(13) 0.0213(11) 0.0089(10) 0.0082(10) 0.0108(10)
C30 0.0230(12) 0.0220(12) 0.0234(11) 0.0062(9) 0.0066(10) 0.0084(10)
C14 0.0239(12) 0.0266(13) 0.0180(10) 0.0061(9) 0.0039(10) 0.0115(10)
C28 0.0219(13) 0.0297(14) 0.0244(11) 0.0090(10) 0.0068(10) 0.0005(11)
C4 0.0279(13) 0.0209(12) 0.0218(11) 0.0043(9) 0.0114(10) 0.0083(10)
C2 0.0280(13) 0.0263(13) 0.0223(11) 0.0055(10) 0.0010(10) 0.0116(11)
C10 0.0258(13) 0.0268(13) 0.0238(11) 0.0081(10) 0.0018(10) 0.0067(11)
C1 0.0234(12) 0.0206(12) 0.0278(11) 0.0074(9) 0.0086(10) 0.0110(10)
C26 0.0261(13) 0.0250(13) 0.0357(13) 0.0128(10) 0.0139(11) 0.0110(11)
C29 0.0304(14) 0.0227(13) 0.0250(11) 0.0074(10) 0.0063(11) 0.0050(11)
C24 0.0294(14) 0.0372(15) 0.0310(12) 0.0146(11) 0.0127(11) 0.0196(12)
C20 0.0225(13) 0.0319(14) 0.0286(12) 0.0074(10) 0.0100(11) 0.0111(11)
C27 0.0240(13) 0.0323(15) 0.0356(13) 0.0098(11) 0.0138(11) 0.0110(12)
C11 0.0411(17) 0.0261(14) 0.0282(12) 0.0062(11) -0.0015(12) 0.0125(13)
C22 0.0314(15) 0.070(2) 0.0348(14) 0.0171(14) 0.0152(13) 0.0353(16)
C21 0.0221(13) 0.0522(18) 0.0319(13) 0.0125(12) 0.0119(11) 0.0141(13)
C12 0.0517(19) 0.0367(16) 0.0226(12) 0.0041(11) 0.0047(12) 0.0293(14)
C23 0.0463(18) 0.0544(19) 0.0392(14) 0.0190(14) 0.0168(14) 0.0378(16)

loop_
_atom_type_symbol
_atom_type_description
_atom_type_scat_dispersion_real
_atom_type_scat_dispersion_imag
_atom_type_scat_source
C C 0.0033 0.0016 'International Tables Vol C Tables 4.2.6.8 and 6.1.1.4'
H H 0.0000 0.0000 'International Tables Vol C Tables 4.2.6.8 and 6.1.1.4'
O O 0.0106 0.0060 'International Tables Vol C Tables 4.2.6.8 and 6.1.1.4'

loop_
_geom_angle_atom_site_label_1
_geom_angle_atom_site_label_2
_geom_angle_atom_site_label_3
_geom_angle
C38 O63 C49 98.07(15)
C40 O64 C47 96.88(17)
O63 C49 C57 112.23(18)
O63 C49 C50 99.89(16)
C57 C49 C50 115.72(19)
O63 C49 C48 102.45(17)
C57 C49 C48 118.61(17)
C50 C49 C48 105.58(18)
C52 C51 C56 118.8(2)
C52 C51 C38 119.8(2)
C56 C51 C38 121.3(2)
O63 C38 C51 112.60(18)
O63 C38 C37 100.18(17)
C51 C38 C37 117.24(17)
O63 C38 C39 102.06(16)
C51 C38 C39 116.94(18)
C37 C38 C39 105.53(17)
C40 C39 C48 100.82(16)
C40 C39 C38 116.12(18)
C48 C39 C38 102.00(17)
C40 C39 H39 112.3
C48 C39 H39 112.3
C38 C39 H39 112.3
C36 C37 C50 121.1(2)
C36 C37 C38 134.3(2)
C50 C37 C38 104.64(17)
C42 C41 C46 121.6(2)
C42 C41 C40 133.9(2)
C46 C41 C40 104.5(2)
C45 C46 C41 120.8(2)
C45 C46 C47 134.3(2)
C41 C46 C47 104.94(19)
O64 C40 C41 101.32(18)
O64 C40 C39 102.81(18)
C41 C40 C39 105.88(18)
O64 C40 H40 115.1
C41 C40 H40 115.1
C39 C40 H40 115.1
C37 C36 C35 117.6(2)
C37 C36 H36 121.2
C35 C36 H36 121.2
C33 C50 C37 121.68(19)
C33 C50 C49 133.0(2)
C37 C50 C49 105.36(19)
C35 C34 C33 121.1(2)
C35 C34 H34 119.5
C33 C34 H34 119.5
C50 C33 C34 117.4(2)
C50 C33 H33 121.3
C34 C33 H33 121.3
C58 C57 C62 119.1(2)
C58 C57 C49 120.5(2)
C62 C57 C49 120.3(2)
O64 C47 C46 100.74(18)
O64 C47 C48 101.84(17)
C46 C47 C48 106.29(18)
O64 C47 H47 115.4
C46 C47 H47 115.4
C48 C47 H47 115.4
C47 C48 C39 101.56(17)
C47 C48 C49 116.43(18)
C39 C48 C49 101.17(16)
C47 C48 H48 112.2
C39 C48 H48 112.2
C49 C48 H48 112.2
C61 C62 C57 119.9(2)
C61 C62 H62 120.0
C57 C62 H62 120.0
C41 C42 C43 117.7(3)
C41 C42 H42 121.2
C43 C42 H42 121.2
C62 C61 C60 120.7(3)
C62 C61 H61 119.7
C60 C61 H61 119.7
C34 C35 C36 121.1(2)
C34 C35 H35 119.4
C36 C35 H35 119.4
C46 C45 C44 118.0(2)
C46 C45 H45 121.0
C44 C45 H45 121.0
C53 C52 C51 120.3(2)
C53 C52 H52 119.9
C51 C52 H52 119.9
C55 C56 C51 120.7(2)
C55 C56 H56 119.7
C51 C56 H56 119.7
C59 C58 C57 120.5(2)
C59 C58 H58 119.8
C57 C58 H58 119.8
C53 C54 C55 119.2(2)
C53 C54 H54 120.4
C55 C54 H54 120.4
C54 C53 C52 120.9(2)
C54 C53 H53 119.6
C52 C53 H53 119.6
C44 C43 C42 120.7(2)
C44 C43 H43 119.7
C42 C43 H43 119.7
C60 C59 C58 120.2(2)
C60 C59 H59 119.9
C58 C59 H59 119.9
C54 C55 C56 120.1(2)
C54 C55 H55 119.9
C56 C55 H55 119.9
C59 C60 C61 119.6(2)
C59 C60 H60 120.2
C61 C60 H60 120.2
C43 C44 C45 121.1(2)
C43 C44 H44 119.4
C45 C44 H44 119.4
C6 O31 C17 97.52(15)
C8 O32 C15 96.83(16)
O31 C17 C25 112.39(17)
O31 C17 C18 99.88(16)
C25 C17 C18 115.98(18)
O31 C17 C16 102.54(17)
C25 C17 C16 117.56(17)
C18 C17 C16 106.27(17)
C30 C25 C26 119.3(2)
C30 C25 C17 121.4(2)
C26 C25 C17 119.2(2)
C8 C7 C6 115.87(19)
C8 C7 C16 100.87(16)
C6 C7 C16 101.44(17)
C8 C7 H7 112.5
C6 C7 H7 112.5
C16 C7 H7 112.5
C1 C18 C5 121.51(19)
C1 C18 C17 133.47(19)
C5 C18 C17 105.02(19)
C24 C19 C20 119.2(2)
C24 C19 C6 121.5(2)
C20 C19 C6 119.4(2)
C4 C5 C18 121.0(2)
C4 C5 C6 134.3(2)
C18 C5 C6 104.65(17)
O32 C8 C9 101.45(17)
O32 C8 C7 102.97(18)
C9 C8 C7 105.81(19)
O32 C8 H8 115.0
C9 C8 H8 115.0
C7 C8 H8 115.0
C10 C9 C14 121.3(2)
C10 C9 C8 134.3(2)
C14 C9 C8 104.3(2)
C14 C13 C12 118.0(2)
C14 C13 H13 121.0
C12 C13 H13 121.0
C17 C16 C15 116.85(18)
C17 C16 C7 101.53(16)
C15 C16 C7 101.13(17)
C17 C16 H16 112.1
C15 C16 H16 112.1
C7 C16 H16 112.1
O31 C6 C19 112.33(18)
O31 C6 C5 100.45(17)
C19 C6 C5 117.80(17)
O31 C6 C7 102.51(15)
C19 C6 C7 116.12(19)
C5 C6 C7 105.48(17)
C2 C3 C4 121.1(2)
C2 C3 H3 119.4
C4 C3 H3 119.4
O32 C15 C14 100.70(18)
O32 C15 C16 102.42(17)
C14 C15 C16 106.27(18)
O32 C15 H15 115.2
C14 C15 H15 115.2
C16 C15 H15 115.2
C25 C30 C29 120.3(2)
C25 C30 H30 119.9
C29 C30 H30 119.9
C13 C14 C9 120.9(2)
C13 C14 C15 134.4(2)
C9 C14 C15 104.74(19)
C27 C28 C29 120.0(2)
C27 C28 H28 120.0
C29 C28 H28 120.0
C5 C4 C3 117.4(2)
C5 C4 H4 121.3
C3 C4 H4 121.3
C3 C2 C1 121.1(2)
C3 C2 H2 119.4
C1 C2 H2 119.4
C9 C10 C11 117.9(2)
C9 C10 H10 121.0
C11 C10 H10 121.0
C18 C1 C2 117.7(2)
C18 C1 H1 121.1
C2 C1 H1 121.1
C27 C26 C25 120.1(2)
C27 C26 H26 119.9
C25 C26 H26 119.9
C28 C29 C30 120.1(2)
C28 C29 H29 120.0
C30 C29 H29 120.0
C23 C24 C19 120.2(2)
C23 C24 H24 119.9
C19 C24 H24 119.9
C21 C20 C19 120.2(3)
C21 C20 H20 119.9
C19 C20 H20 119.9
C28 C27 C26 120.2(2)
C28 C27 H27 119.9
C26 C27 H27 119.9
C12 C11 C10 120.9(3)
C12 C11 H11 119.6
C10 C11 H11 119.6
C21 C22 C23 119.7(2)
C21 C22 H22 120.1
C23 C22 H22 120.1
C22 C21 C20 120.5(3)
C22 C21 H21 119.8
C20 C21 H21 119.8
C11 C12 C13 121.0(2)
C11 C12 H12 119.5
C13 C12 H12 119.5
C24 C23 C22 120.3(3)
C24 C23 H23 119.9
C22 C23 H23 119.9

loop_
_geom_bond_atom_site_label_1
_geom_bond_atom_site_label_2
_geom_bond_distance
O63 C38 1.442(3)
O63 C49 1.456(3)
O64 C40 1.440(3)
O64 C47 1.452(3)
C49 C57 1.497(3)
C49 C50 1.528(3)
C49 C48 1.564(3)
C51 C52 1.395(3)
C51 C56 1.395(3)
C51 C38 1.494(3)
C38 C37 1.537(3)
C38 C39 1.565(3)
C39 C40 1.553(3)
C39 C48 1.560(3)
C39 H39 1.0000
C37 C36 1.383(3)
C37 C50 1.395(3)
C41 C42 1.386(4)
C41 C46 1.393(3)
C41 C40 1.520(3)
C46 C45 1.382(3)
C46 C47 1.518(3)
C40 H40 1.0000
C36 C35 1.401(3)
C36 H36 0.9500
C50 C33 1.377(3)
C34 C35 1.383(3)
C34 C33 1.404(3)
C34 H34 0.9500
C33 H33 0.9500
C57 C58 1.392(3)
C57 C62 1.395(3)
C47 C48 1.555(3)
C47 H47 1.0000
C48 H48 1.0000
C62 C61 1.384(3)
C62 H62 0.9500
C42 C43 1.395(4)
C42 H42 0.9500
C61 C60 1.388(4)
C61 H61 0.9500
C35 H35 0.9500
C45 C44 1.394(4)
C45 H45 0.9500
C52 C53 1.388(3)
C52 H52 0.9500
C56 C55 1.394(4)
C56 H56 0.9500
C58 C59 1.389(4)
C58 H58 0.9500
C54 C53 1.388(4)
C54 C55 1.391(4)
C54 H54 0.9500
C53 H53 0.9500
C43 C44 1.394(4)
C43 H43 0.9500
C59 C60 1.379(4)
C59 H59 0.9500
C55 H55 0.9500
C60 H60 0.9500
C44 H44 0.9500
O31 C6 1.450(3)
O31 C17 1.459(3)
O32 C8 1.442(3)
O32 C15 1.445(3)
C17 C25 1.505(3)
C17 C18 1.533(3)
C17 C16 1.550(3)
C25 C30 1.385(3)
C25 C26 1.391(3)
C7 C8 1.550(3)
C7 C6 1.564(3)
C7 C16 1.567(3)
C7 H7 1.0000
C18 C1 1.373(3)
C18 C5 1.403(3)
C19 C24 1.393(4)
C19 C20 1.395(3)
C19 C6 1.499(3)
C5 C4 1.383(3)
C5 C6 1.530(3)
C8 C9 1.516(3)
C8 H8 1.0000
C9 C10 1.378(3)
C9 C14 1.398(3)
C13 C14 1.386(3)
C13 C12 1.398(4)
C13 H13 0.9500
C16 C15 1.555(3)
C16 H16 1.0000
C3 C2 1.388(3)
C3 C4 1.401(3)
C3 H3 0.9500
C15 C14 1.519(3)
C15 H15 1.0000
C30 C29 1.391(3)
C30 H30 0.9500
C28 C27 1.379(4)
C28 C29 1.381(4)
C28 H28 0.9500
C4 H4 0.9500
C2 C1 1.397(3)
C2 H2 0.9500
C10 C11 1.401(4)
C10 H10 0.9500
C1 H1 0.9500
C26 C27 1.389(3)
C26 H26 0.9500
C29 H29 0.9500
C24 C23 1.387(4)
C24 H24 0.9500
C20 C21 1.387(4)
C20 H20 0.9500
C27 H27 0.9500
C11 C12 1.387(4)
C11 H11 0.9500
C22 C21 1.380(4)
C22 C23 1.389(4)
C22 H22 0.9500
C21 H21 0.9500
C12 H12 0.9500
C23 H23 0.9500

loop_
_geom_torsion_atom_site_label_1
_geom_torsion_atom_site_label_2
_geom_torsion_atom_site_label_3
_geom_torsion_atom_site_label_4
_geom_torsion
C38 O63 C49 C57 175.93(17)
C38 O63 C49 C50 52.76(18)
C38 O63 C49 C48 -55.76(17)
C49 O63 C38 C51 -178.16(16)
C49 O63 C38 C37 -52.82(17)
C49 O63 C38 C39 55.63(17)
C52 C51 C38 O63 -178.48(18)
C56 C51 C38 O63 2.6(3)
C52 C51 C38 C37 66.1(3)
C56 C51 C38 C37 -112.9(2)
C52 C51 C38 C39 -60.7(3)
C56 C51 C38 C39 120.3(2)
O63 C38 C39 C40 74.6(2)
C51 C38 C39 C40 -48.7(3)
C37 C38 C39 C40 178.87(18)
O63 C38 C39 C48 -33.96(19)
C51 C38 C39 C48 -157.29(18)
C37 C38 C39 C48 70.3(2)
O63 C38 C37 C36 -145.9(2)
C51 C38 C37 C36 -23.8(4)
C39 C38 C37 C36 108.4(3)
O63 C38 C37 C50 32.9(2)
C51 C38 C37 C50 155.0(2)
C39 C38 C37 C50 -72.8(2)
C42 C41 C46 C45 -0.6(3)
C40 C41 C46 C45 -179.5(2)
C42 C41 C46 C47 178.4(2)
C40 C41 C46 C47 -0.5(2)
C47 O64 C40 C41 52.41(19)
C47 O64 C40 C39 -56.95(19)
C42 C41 C40 O64 148.7(3)
C46 C41 C40 O64 -32.7(2)
C42 C41 C40 C39 -104.4(3)
C46 C41 C40 C39 74.2(2)
C48 C39 C40 O64 34.2(2)
C38 C39 C40 O64 -75.0(2)
C48 C39 C40 C41 -71.7(2)
C38 C39 C40 C41 179.10(19)
C50 C37 C36 C35 -1.5(3)
C38 C37 C36 C35 177.1(2)
C36 C37 C50 C33 -0.5(3)
C38 C37 C50 C33 -179.5(2)
C36 C37 C50 C49 179.0(2)
C38 C37 C50 C49 0.0(2)
O63 C49 C50 C33 146.9(2)
C57 C49 C50 C33 26.2(4)
C48 C49 C50 C33 -107.1(3)
O63 C49 C50 C37 -32.5(2)
C57 C49 C50 C37 -153.2(2)
C48 C49 C50 C37 73.5(2)
C37 C50 C33 C34 2.4(3)
C49 C50 C33 C34 -176.9(2)
C35 C34 C33 C50 -2.3(3)
O63 C49 C57 C58 162.68(19)
C50 C49 C57 C58 -83.6(3)
C48 C49 C57 C58 43.4(3)
O63 C49 C57 C62 -21.2(3)
C50 C49 C57 C62 92.6(2)
C48 C49 C57 C62 -140.4(2)
C40 O64 C47 C46 -52.48(18)
C40 O64 C47 C48 56.87(19)
C45 C46 C47 O64 -148.0(2)
C41 C46 C47 O64 33.2(2)
C45 C46 C47 C48 106.1(3)
C41 C46 C47 C48 -72.7(2)
O64 C47 C48 C39 -34.8(2)
C46 C47 C48 C39 70.2(2)
O64 C47 C48 C49 74.0(2)
C46 C47 C48 C49 179.05(18)
C40 C39 C48 C47 0.6(2)
C38 C39 C48 C47 120.51(18)
C40 C39 C48 C49 -119.64(18)
C38 C39 C48 C49 0.3(2)
O63 C49 C48 C47 -75.9(2)
C57 C49 C48 C47 48.3(3)
C50 C49 C48 C47 179.98(19)
O63 C49 C48 C39 33.16(19)
C57 C49 C48 C39 157.34(18)
C50 C49 C48 C39 -71.0(2)
C58 C57 C62 C61 0.1(3)
C49 C57 C62 C61 -176.1(2)
C46 C41 C42 C43 1.9(3)
C40 C41 C42 C43 -179.6(2)
C57 C62 C61 C60 0.6(3)
C33 C34 C35 C36 0.3(4)
C37 C36 C35 C34 1.6(3)
C41 C46 C45 C44 -1.1(3)
C47 C46 C45 C44 -179.7(2)
C56 C51 C52 C53 0.8(3)
C38 C51 C52 C53 -178.13(19)
C52 C51 C56 C55 -0.8(3)
C38 C51 C56 C55 178.2(2)
C62 C57 C58 C59 -0.3(3)
C49 C57 C58 C59 175.9(2)
C55 C54 C53 C52 -0.3(3)
C51 C52 C53 C54 -0.3(3)
C41 C42 C43 C44 -1.5(4)
C57 C58 C59 C60 -0.2(4)
C53 C54 C55 C56 0.4(4)
C51 C56 C55 C54 0.2(4)
C58 C59 C60 C61 0.8(4)
C62 C61 C60 C59 -1.0(4)
C42 C43 C44 C45 -0.2(4)
C46 C45 C44 C43 1.5(4)
C6 O31 C17 C25 176.66(17)
C6 O31 C17 C18 53.11(18)
C6 O31 C17 C16 -56.17(17)
O31 C17 C25 C30 -20.9(3)
C18 C17 C25 C30 93.1(3)
C16 C17 C25 C30 -139.6(2)
O31 C17 C25 C26 161.6(2)
C18 C17 C25 C26 -84.3(3)
C16 C17 C25 C26 43.0(3)
O31 C17 C18 C1 146.3(2)
C25 C17 C18 C1 25.3(3)
C16 C17 C18 C1 -107.4(3)
O31 C17 C18 C5 -33.1(2)
C25 C17 C18 C5 -154.09(19)
C16 C17 C18 C5 73.2(2)
C1 C18 C5 C4 0.5(3)
C17 C18 C5 C4 179.9(2)
C1 C18 C5 C6 -179.3(2)
C17 C18 C5 C6 0.2(2)
C15 O32 C8 C9 52.60(19)
C15 O32 C8 C7 -56.79(19)
C6 C7 C8 O32 -74.3(2)
C16 C7 C8 O32 34.3(2)
C6 C7 C8 C9 179.67(18)
C16 C7 C8 C9 -71.8(2)
O32 C8 C9 C10 150.1(3)
C7 C8 C9 C10 -102.8(3)
O32 C8 C9 C14 -32.4(2)
C7 C8 C9 C14 74.8(2)
O31 C17 C16 C15 -74.5(2)
C25 C17 C16 C15 49.3(3)
C18 C17 C16 C15 -178.83(18)
O31 C17 C16 C7 34.44(19)
C25 C17 C16 C7 158.24(19)
C18 C17 C16 C7 -69.9(2)
C8 C7 C16 C17 -120.36(18)
C6 C7 C16 C17 -0.9(2)
C8 C7 C16 C15 0.3(2)
C6 C7 C16 C15 119.77(18)
C17 O31 C6 C19 -179.32(17)
C17 O31 C6 C5 -53.28(17)
C17 O31 C6 C7 55.32(18)
C24 C19 C6 O31 3.2(3)
C20 C19 C6 O31 -176.36(19)
C24 C19 C6 C5 -112.8(2)
C20 C19 C6 C5 67.7(3)
C24 C19 C6 C7 120.7(2)
C20 C19 C6 C7 -58.8(3)
C4 C5 C6 O31 -146.6(2)
C18 C5 C6 O31 33.1(2)
C4 C5 C6 C19 -24.3(4)
C18 C5 C6 C19 155.4(2)
C4 C5 C6 C7 107.1(3)
C18 C5 C6 C7 -73.1(2)
C8 C7 C6 O31 75.0(2)
C16 C7 C6 O31 -33.1(2)
C8 C7 C6 C19 -47.8(3)
C16 C7 C6 C19 -155.96(18)
C8 C7 C6 C5 179.78(18)
C16 C7 C6 C5 71.61(19)
C8 O32 C15 C14 -52.80(18)
C8 O32 C15 C16 56.69(19)
C17 C16 C15 O32 74.5(2)
C7 C16 C15 O32 -34.6(2)
C17 C16 C15 C14 179.75(19)
C7 C16 C15 C14 70.6(2)
C26 C25 C30 C29 -0.8(3)
C17 C25 C30 C29 -178.2(2)
C12 C13 C14 C9 0.1(4)
C12 C13 C14 C15 -178.4(2)
C10 C9 C14 C13 -1.9(4)
C8 C9 C14 C13 -179.8(2)
C10 C9 C14 C15 177.1(2)
C8 C9 C14 C15 -0.9(2)
O32 C15 C14 C13 -147.6(3)
C16 C15 C14 C13 106.0(3)
O32 C15 C14 C9 33.7(2)
C16 C15 C14 C9 -72.7(2)
C18 C5 C4 C3 -2.0(3)
C6 C5 C4 C3 177.6(2)
C2 C3 C4 C5 1.7(3)
C4 C3 C2 C1 0.1(4)
C14 C9 C10 C11 2.3(3)
C8 C9 C10 C11 179.5(2)
C5 C18 C1 C2 1.4(3)
C17 C18 C1 C2 -177.8(2)
C3 C2 C1 C18 -1.7(3)
C30 C25 C26 C27 0.3(4)
C17 C25 C26 C27 177.8(2)
C27 C28 C29 C30 0.6(4)
C25 C30 C29 C28 0.3(3)
C20 C19 C24 C23 -0.4(4)
C6 C19 C24 C23 -180.0(2)
C24 C19 C20 C21 0.5(3)
C6 C19 C20 C21 -179.9(2)
C29 C28 C27 C26 -1.0(4)
C25 C26 C27 C28 0.6(4)
C9 C10 C11 C12 -1.1(4)
C23 C22 C21 C20 0.6(4)
C19 C20 C21 C22 -0.6(4)
C10 C11 C12 C13 -0.6(4)
C14 C13 C12 C11 1.1(4)
C19 C24 C23 C22 0.4(4)
C21 C22 C23 C24 -0.5(4)
